data_4131898
loop_
_publ_author_name
'Nijs, Thomas'
'Klein, Y. Maximilian'
'Mousavi, S. Fatemeh'
'Ahsan, Aisha'
'Nowakowska, Sylwia'
'Constable, Edwin C.'
'Housecroft, Catherine E.'
'Jung, Thomas A.'

_publ_section_title
;
 The Different Faces of 4'-Pyrimidinyl-Functionalized
 4,2':6',4''-Terpyridines: Metal-Organic Assemblies from Solution and on
 Au(111) and Cu(111) Surface Platforms.
;
_journal_issue 8
_journal_name_full 'Journal of the American Chemical Society'
_journal_page_first 2933
_journal_page_last 2939
_journal_paper_doi 10.1021/jacs.7b12624
_journal_volume 140
_journal_year 2018
_chemical_formula_moiety 'C29 H29 Cu2 N5 O8'
_chemical_formula_sum 'C29 H29 Cu2 N5 O8'
_chemical_formula_weight 702.67
_space_group_IT_number 15
_space_group_name_Hall '-C 2yc'
_space_group_name_H-M_alt 'C 1 2/c 1'
_symmetry_cell_setting monoclinic
_symmetry_space_group_name_H-M 'C 1 2/c 1'
_atom_sites_solution_hydrogens difmap
_atom_sites_solution_primary other
_cell_angle_alpha 90
_cell_angle_beta 108.012(3)
_cell_angle_gamma 90
_cell_formula_units_Z 4
_cell_length_a 26.0869(15)
_cell_length_b 14.8694(9)
_cell_length_c 8.1356(5)
_cell_measurement_reflns_used 9931
_cell_measurement_temperature 123
_cell_measurement_theta_max 70
_cell_measurement_theta_min 3
_cell_volume 3001.1(3)
_computing_cell_refinement 'Apex2 (Bruker AXS, 2006)'
_computing_data_collection 'Apex2 (Bruker AXS, 2006)'
_computing_data_reduction 'Apex2 (Bruker AXS, 2006)'
_computing_molecular_graphics 'CAMERON (Watkin et al., 1996)'
_computing_publication_material 'CRYSTALS (Betteridge et al., 2003)'
_computing_structure_refinement 'CRYSTALS (Betteridge et al., 2003)'
_computing_structure_solution 'Superflip (Palatinus & Chapuis, 2007)'
_diffrn_ambient_temperature 123
_diffrn_measured_fraction_theta_full 0.995
_diffrn_measured_fraction_theta_max 0.990
_diffrn_measurement_device Area
_diffrn_measurement_device_type 'Bruker Kappa Apex2'
_diffrn_measurement_method '\f & \w scans'
_diffrn_radiation_monochromator graphite
_diffrn_radiation_type 'Cu K\a'
_diffrn_radiation_wavelength 1.54178
_diffrn_reflns_av_R_equivalents 0.037
_diffrn_reflns_limit_h_max 31
_diffrn_reflns_limit_h_min -31
_diffrn_reflns_limit_k_max 17
_diffrn_reflns_limit_k_min -17
_diffrn_reflns_limit_l_max 9
_diffrn_reflns_limit_l_min -9
_diffrn_reflns_number 29718
_diffrn_reflns_theta_full 68.816
_diffrn_reflns_theta_max 70.220
_diffrn_reflns_theta_min 3.465
_diffrn_standards_number 0
_exptl_absorpt_coefficient_mu 2.248
_exptl_absorpt_correction_T_max 0.80
_exptl_absorpt_correction_T_min 0.64
_exptl_absorpt_correction_type multi-scan
_exptl_absorpt_process_details 'SADABS (Siemens, 1996)'
_exptl_crystal_colour blue
_exptl_crystal_density_diffrn 1.555
_exptl_crystal_density_method 'not measured'
_exptl_crystal_description plate
_exptl_crystal_F_000 1440
_exptl_crystal_recrystallization_method
; 
 
;
_exptl_crystal_size_max 0.350
_exptl_crystal_size_mid 0.200
_exptl_crystal_size_min 0.100
_refine_diff_density_max 0.64
_refine_diff_density_min -0.70
_refine_ls_extinction_method None
_refine_ls_goodness_of_fit_ref 1.0222
_refine_ls_hydrogen_treatment constr
_refine_ls_matrix_type full
_refine_ls_number_parameters 236
_refine_ls_number_reflns 2803
_refine_ls_number_restraints 397
_refine_ls_R_factor_all 0.0520
_refine_ls_R_factor_gt 0.0495
_refine_ls_shift/su_max 0.0036353
_refine_ls_shift/su_mean 0.0004377
_refine_ls_structure_factor_coef Fsqd
_refine_ls_weighting_details
;
 Method, part 1, Chebychev polynomial, (Watkin, 1994, Prince, 1982) 
 [weight] = 1.0/[A~0~*T~0~(x)+A~1~*T~1~(x) ... +A~n-1~]*T~n-1~(x)] 
 where A~i~ are the Chebychev coefficients listed below and x= Fcalc/Fmax 
 Method = Robust Weighting (Prince, 1982) 
 W = [weight] * [1-(deltaF/6*sigmaF)^2^]^2^ 
 A~i~ are: 
 8.64 13.4 6.34 1.54 
;
_refine_ls_weighting_scheme calc
_refine_ls_wR_factor_all 0.1261
_refine_ls_wR_factor_gt 0.1250
_refine_ls_wR_factor_ref 0.1258
_reflns_limit_h_max 30
_reflns_limit_h_min -31
_reflns_limit_k_max 17
_reflns_limit_k_min 0
_reflns_limit_l_max 9
_reflns_limit_l_min 0
_reflns_number_gt 2686
_reflns_number_total 2832
_reflns_threshold_expression I>2.0\s(I)
_oxford_diffrn_Wilson_B_factor 0.00
_oxford_diffrn_Wilson_scale 0.00
_oxford_refine_ls_r_factor_ref 0.0515
_oxford_refine_ls_scale 0.042914(11)
_oxford_reflns_number_all 2821
_oxford_reflns_threshold_expression_ref I>-3.0\s(I)
_cod_data_source_file ja7b12624_si_002.cif
_cod_data_source_block 1
_cod_depositor_comments
;
The following automatic conversions were performed:

data item '_atom_sites_solution_primary' value 'Other' was changed to
'other' in accordance with the
/home/saulius/struct/COD-crude-data/automatic-downloads/DataCite-retrospective/ACS/depositions/lib/dictionaries/cif_core.dic
dictionary named 'cif_core.dic' version 2.4.2 last updated on
2011-04-26.

Automatic conversion script
Id: cif_fix_values 6909 2019-04-08 15:41:33Z antanas 
;
_cod_original_cell_volume 3001.11(18)
_cod_original_sg_symbol_H-M 'C 2/c '
_cod_database_code 4131898

loop_
_symmetry_equiv_pos_as_xyz
x,y,z
-x,-y,-z
x+1/2,y+1/2,z
-x+1/2,-y+1/2,-z
x,-y,z+1/2
-x,y,-z+1/2
x+1/2,-y+1/2,z+1/2
-x+1/2,y+1/2,-z+1/2

loop_
_atom_site_label
_atom_site_type_symbol
_atom_site_fract_x
_atom_site_fract_y
_atom_site_fract_z
_atom_site_U_iso_or_equiv
_atom_site_occupancy
_atom_site_adp_type
_atom_site_refinement_flags_posn
_atom_site_refinement_flags_adp
_atom_site_disorder_assembly
_atom_site_disorder_group
Cu1 Cu 0.711804(14) 0.70006(2) 0.52397(4) 0.0278 1.0000 Uani . . . .
O1 O 0.68260(8) 0.81287(13) 0.5863(3) 0.0376 1.0000 Uani . . . .
O2 O 0.74925(8) 0.89720(13) 0.5503(3) 0.0385 1.0000 Uani . . . .
O3 O 0.76112(8) 0.69164(14) 0.7628(2) 0.0379 1.0000 Uani . . . .
O4 O 0.82787(8) 0.77277(15) 0.7218(2) 0.0393 1.0000 Uani . . . .
N1 N 0.65368(8) 0.61382(15) 0.5804(3) 0.0285 1.0000 Uani . . . .
N2 N 0.5000 0.4911(2) 0.7500 0.0258 1.0000 Uani S T . .
C1 C 0.65995(10) 0.52437(18) 0.5913(3) 0.0320 1.0000 Uani . . . .
C2 C 0.62415(10) 0.46681(18) 0.6318(3) 0.0309 1.0000 Uani . . . .
C3 C 0.57949(9) 0.50235(16) 0.6664(3) 0.0253 1.0000 Uani . . . .
C4 C 0.57352(10) 0.59597(18) 0.6605(3) 0.0303 1.0000 Uani . . . .
C5 C 0.61104(10) 0.64793(18) 0.6175(3) 0.0301 1.0000 Uani . . . .
C6 C 0.53843(9) 0.44551(17) 0.7095(3) 0.0254 1.0000 Uani . . . .
C7 C 0.53996(9) 0.35138(18) 0.7072(3) 0.0287 1.0000 Uani . . . .
C8 C 0.5000 0.3034(2) 0.7500 0.0304 1.0000 Uani DS TU . .
C15 C 0.70626(11) 0.88702(18) 0.5870(3) 0.0327 1.0000 Uani . . . .
C16 C 0.68102(14) 0.9689(2) 0.6400(5) 0.0486 1.0000 Uani . . . .
C17 C 0.80660(11) 0.7281(2) 0.8143(3) 0.0355 1.0000 Uani . . . .
C18 C 0.83902(18) 0.7179(3) 1.0032(4) 0.0624 1.0000 Uani . . . .
N3 N 0.5529(3) 0.0690(4) 0.7748(16) 0.0634 0.5000 Uani D U 1 -1
N4 N 0.4569(3) 0.0625(4) 0.6938(15) 0.0582 0.5000 Uani D U 1 -1
C9 C 0.50210(14) 0.2021(2) 0.740(2) 0.0362 0.5000 Uani D U 1 -1
C10 C 0.5511(2) 0.1586(4) 0.782(2) 0.0507 0.5000 Uani D U 1 -1
C11 C 0.5056(3) 0.0196(2) 0.7299(16) 0.0676 0.5000 Uani D U 1 -1
C12 C 0.4549(2) 0.1524(4) 0.698(2) 0.0423 0.5000 Uani D U 1 -1
C13 C 0.5077(4) -0.0810(4) 0.7189(17) 0.0978 0.5000 Uani D U 1 -1
C14 C 0.4703(6) -0.1291(7) 0.787(2) 0.1318 0.5000 Uani D U 1 -1
H11 H 0.6902 0.5008 0.5704 0.0384 1.0000 Uiso R . . .
H21 H 0.6302 0.4070 0.6405 0.0375 1.0000 Uiso R . . .
H41 H 0.5450 0.6230 0.6857 0.0360 1.0000 Uiso R . . .
H51 H 0.6072 0.7082 0.6119 0.0359 1.0000 Uiso R . . .
H71 H 0.5666 0.3214 0.6750 0.0345 1.0000 Uiso R . . .
H163 H 0.7054 1.0172 0.6610 0.0732 1.0000 Uiso R . . .
H162 H 0.6726 0.9564 0.7443 0.0743 1.0000 Uiso R . . .
H161 H 0.6486 0.9841 0.5512 0.0733 1.0000 Uiso R . . .
H181 H 0.8691 0.7559 1.0384 0.0935 1.0000 Uiso R . . .
H182 H 0.8165 0.7274 1.0717 0.0942 1.0000 Uiso R . . .
H183 H 0.8516 0.6596 1.0219 0.0945 1.0000 Uiso R . . .
H101 H 0.5831 0.1909 0.8170 0.0608 0.5000 Uiso R . 1 -1
H121 H 0.4216 0.1807 0.6729 0.0508 0.5000 Uiso R . 1 -1
H131 H 0.5430 -0.1010 0.7913 0.1181 0.5000 Uiso R . 1 -1
H132 H 0.4996 -0.1000 0.6004 0.1178 0.5000 Uiso R . 1 -1
H141 H 0.4547 -0.1769 0.7068 0.1992 0.5000 Uiso R . 1 -1
H142 H 0.4912 -0.1536 0.8955 0.1990 0.5000 Uiso R . 1 -1
H143 H 0.4431 -0.0887 0.8011 0.1987 0.5000 Uiso R . 1 -1

loop_
_atom_site_aniso_label
_atom_site_aniso_U_11
_atom_site_aniso_U_22
_atom_site_aniso_U_33
_atom_site_aniso_U_23
_atom_site_aniso_U_13
_atom_site_aniso_U_12
Cu1 0.0285(2) 0.0327(3) 0.0271(2) -0.00124(13) 0.01598(16) -0.00931(14)
O1 0.0388(10) 0.0355(10) 0.0470(11) -0.0039(8) 0.0258(9) -0.0075(8)
O2 0.0412(10) 0.0345(10) 0.0502(11) -0.0068(8) 0.0292(9) -0.0091(8)
O3 0.0372(11) 0.0487(12) 0.0289(9) 0.0035(8) 0.0116(8) -0.0143(8)
O4 0.0369(10) 0.0502(11) 0.0314(9) -0.0004(8) 0.0114(8) -0.0157(9)
N1 0.0266(10) 0.0362(11) 0.0268(10) 0.0008(8) 0.0140(8) -0.0071(8)
N2 0.0273(14) 0.0306(15) 0.0190(12) 0.0000 0.0063(10) 0.0000
C1 0.0284(12) 0.0371(14) 0.0357(13) 0.0029(10) 0.0176(10) 0.0001(11)
C2 0.0303(12) 0.0326(13) 0.0336(12) 0.0041(10) 0.0155(10) 0.0016(10)
C3 0.0266(11) 0.0311(12) 0.0177(10) 0.0008(9) 0.0060(8) -0.0009(9)
C4 0.0265(11) 0.0385(14) 0.0296(12) 0.0000(10) 0.0137(9) 0.0000(10)
C5 0.0302(12) 0.0325(13) 0.0301(11) -0.0020(10) 0.0132(9) -0.0035(10)
C6 0.0213(10) 0.0341(13) 0.0213(10) 0.0002(9) 0.0074(8) 0.0025(9)
C7 0.0250(11) 0.0333(13) 0.0295(12) -0.0002(10) 0.0108(9) 0.0036(10)
C8 0.0238(16) 0.0342(19) 0.0335(17) 0.0000 0.0094(13) 0.0000
C15 0.0359(13) 0.0358(13) 0.0321(12) -0.0026(10) 0.0191(10) -0.0062(10)
C16 0.0541(18) 0.0403(16) 0.0626(19) -0.0094(14) 0.0342(15) -0.0060(14)
C17 0.0409(14) 0.0389(14) 0.0283(12) -0.0022(10) 0.0129(11) -0.0118(12)
C18 0.087(2) 0.059(2) 0.0294(14) 0.0070(14) 0.0009(15) -0.0355(19)
N3 0.060(3) 0.045(3) 0.101(5) -0.002(3) 0.047(3) 0.010(3)
N4 0.066(3) 0.023(3) 0.098(4) -0.014(3) 0.045(3) -0.007(3)
C9 0.0328(19) 0.035(2) 0.047(3) 0.006(4) 0.023(2) -0.005(3)
C10 0.050(3) 0.045(4) 0.068(5) -0.005(4) 0.034(3) 0.015(3)
C11 0.075(4) 0.034(2) 0.119(5) 0.005(3) 0.066(4) -0.005(3)
C12 0.039(3) 0.029(3) 0.065(4) -0.009(3) 0.026(3) 0.001(3)
C13 0.112(4) 0.039(3) 0.176(6) 0.012(4) 0.094(4) 0.005(4)
C14 0.155(5) 0.051(4) 0.215(7) 0.022(5) 0.095(5) -0.015(5)

loop_
_atom_type_symbol
_atom_type_scat_dispersion_real
_atom_type_scat_dispersion_imag
_atom_type_scat_Cromer_Mann_a1
_atom_type_scat_Cromer_Mann_b1
_atom_type_scat_Cromer_Mann_a2
_atom_type_scat_Cromer_Mann_b2
_atom_type_scat_Cromer_Mann_a3
_atom_type_scat_Cromer_Mann_b3
_atom_type_scat_Cromer_Mann_a4
_atom_type_scat_Cromer_Mann_b4
_atom_type_scat_Cromer_Mann_c
_atom_type_scat_source
C 0.0181 0.0091 2.3100 20.8439 1.0200 10.2075 1.5886 0.5687 0.8650 51.6512 0.2156 'International Tables Vol C 4.2.6.8 and 6.1.1.4'
H 0.0000 0.0000 0.4930 10.5109 0.3229 26.1257 0.1402 3.1424 0.0408 57.7998 0.0030 'International Tables Vol C 4.2.6.8 and 6.1.1.4'
N 0.0311 0.0180 12.2126 0.0057 3.1322 9.8933 2.0125 28.9975 1.1663 0.5826 -11.5290 'International Tables Vol C 4.2.6.8 and 6.1.1.4'
O 0.0492 0.0322 3.0485 13.2771 2.2868 5.7011 1.5463 0.3239 0.8670 32.9089 0.2508 'International Tables Vol C 4.2.6.8 and 6.1.1.4'
Cu -1.9646 0.5888 13.3380 3.5828 7.1676 0.2470 5.6158 11.3966 1.6735 64.8126 1.1910 'International Tables Vol C 4.2.6.8 and 6.1.1.4'

loop_
_geom_angle_atom_site_label_1
_geom_angle_site_symmetry_1
_geom_angle_atom_site_label_2
_geom_angle_atom_site_label_3
_geom_angle_site_symmetry_3
_geom_angle
_geom_angle_publ_flag
O4 4_666 Cu1 O2 4_666 89.89(9) yes
O4 4_666 Cu1 C17 4_666 22.05(8) yes
O2 4_666 Cu1 C17 4_666 85.85(9) yes
O4 4_666 Cu1 C15 4_666 88.97(8) yes
O2 4_666 Cu1 C15 4_666 21.07(8) yes
C17 4_666 Cu1 C15 4_666 77.59(8) yes
O4 4_666 Cu1 Cu1 4_666 85.31(6) yes
O2 4_666 Cu1 Cu1 4_666 83.20(6) yes
C17 4_666 Cu1 Cu1 4_666 63.31(6) yes
C15 4_666 Cu1 Cu1 4_666 62.15(5) yes
O4 4_666 Cu1 O1 . 87.90(9) yes
O2 4_666 Cu1 O1 . 168.99(8) yes
C17 4_666 Cu1 O1 . 88.07(9) yes
C15 4_666 Cu1 O1 . 148.01(8) yes
Cu1 4_666 Cu1 O1 . 85.86(6) yes
O4 4_666 Cu1 O3 . 168.68(8) yes
O2 4_666 Cu1 O3 . 90.84(9) yes
C17 4_666 Cu1 O3 . 146.87(8) yes
C15 4_666 Cu1 O3 . 87.66(8) yes
Cu1 4_666 Cu1 O3 . 83.56(6) yes
O4 4_666 Cu1 N1 . 98.87(8) yes
O2 4_666 Cu1 N1 . 95.33(8) yes
C17 4_666 Cu1 N1 . 120.81(8) yes
C15 4_666 Cu1 N1 . 116.26(8) yes
Cu1 4_666 Cu1 N1 . 175.59(6) yes
O4 4_666 Cu1 C15 . 86.73(8) yes
O2 4_666 Cu1 C15 . 146.68(8) yes
C17 4_666 Cu1 C15 . 78.74(8) yes
C15 4_666 Cu1 C15 . 125.63(5) yes
Cu1 4_666 Cu1 C15 . 63.49(5) yes
O4 4_666 Cu1 C17 . 147.71(8) yes
O2 4_666 Cu1 C17 . 87.95(9) yes
C17 4_666 Cu1 C17 . 125.76(5) yes
C15 4_666 Cu1 C17 . 77.81(8) yes
Cu1 4_666 Cu1 C17 . 62.45(6) yes
O1 . Cu1 O3 . 89.24(9) yes
O1 . Cu1 N1 . 95.67(8) yes
O3 . Cu1 N1 . 92.31(8) yes
O1 . Cu1 C15 . 22.38(8) yes
O3 . Cu1 C15 . 86.46(8) yes
N1 . Cu1 C15 . 117.95(8) yes
O1 . Cu1 C17 . 88.16(9) yes
O3 . Cu1 C17 . 21.12(8) yes
N1 . Cu1 C17 . 113.41(8) yes
C15 . Cu1 C17 . 77.78(8) yes
Cu1 . O1 C15 . 121.12(18) yes
Cu1 4_666 O2 C15 . 124.65(18) yes
Cu1 . O3 C17 . 124.27(17) yes
Cu1 4_666 O4 C17 . 121.45(17) yes
Cu1 . N1 C1 . 121.92(17) yes
Cu1 . N1 C5 . 120.95(18) yes
C1 . N1 C5 . 117.0(2) yes
C6 6_656 N2 C6 . 118.8(3) yes
N1 . C1 C2 . 123.6(2) yes
N1 . C1 H11 . 117.1 no
C2 . C1 H11 . 119.2 no
C1 . C2 C3 . 119.1(2) yes
C1 . C2 H21 . 121.0 no
C3 . C2 H21 . 119.8 no
C2 . C3 C4 . 117.6(2) yes
C2 . C3 C6 . 122.9(2) yes
C4 . C3 C6 . 119.5(2) yes
C3 . C4 C5 . 119.2(2) yes
C3 . C4 H41 . 120.9 no
C5 . C4 H41 . 119.9 no
C4 . C5 N1 . 123.4(2) yes
C4 . C5 H51 . 119.7 no
N1 . C5 H51 . 116.8 no
C3 . C6 N2 . 114.8(2) yes
C3 . C6 C7 . 122.6(2) yes
N2 . C6 C7 . 122.6(2) yes
C6 . C7 C8 . 118.8(2) yes
C6 . C7 H71 . 120.6 no
C8 . C7 H71 . 120.6 no
C9 6_656 C8 C7 6_656 117.0(4) yes
C9 6_656 C8 C7 . 124.6(4) yes
C7 6_656 C8 C7 . 118.4(3) yes
C9 6_656 C8 C9 . 8.7(12) yes
C7 6_656 C8 C9 . 124.6(4) yes
C7 . C8 C9 . 117.0(4) yes
O1 . C15 O2 . 125.1(3) yes
O1 . C15 Cu1 . 36.50(12) yes
O2 . C15 Cu1 . 88.62(16) yes
O1 . C15 Cu1 4_666 90.86(16) yes
O2 . C15 Cu1 4_666 34.28(12) yes
Cu1 . C15 Cu1 4_666 54.37(5) yes
O1 . C15 C16 . 116.8(2) yes
O2 . C15 C16 . 118.1(2) yes
Cu1 . C15 C16 . 153.25(19) yes
Cu1 4_666 C15 C16 . 152.37(19) yes
C15 . C16 H163 . 109.7 no
C15 . C16 H162 . 109.6 no
H163 . C16 H162 . 108.4 no
C15 . C16 H161 . 109.7 no
H163 . C16 H161 . 110.5 no
H162 . C16 H161 . 108.9 no
O4 . C17 O3 . 125.2(2) yes
O4 . C17 Cu1 4_666 36.50(11) yes
O3 . C17 Cu1 4_666 88.85(15) yes
O4 . C17 Cu1 . 90.65(15) yes
O3 . C17 Cu1 . 34.61(12) yes
Cu1 4_666 C17 Cu1 . 54.24(5) yes
O4 . C17 C18 . 116.7(2) yes
O3 . C17 C18 . 118.0(2) yes
Cu1 4_666 C17 C18 . 153.0(2) yes
Cu1 . C17 C18 . 152.6(2) yes
C17 . C18 H181 . 113.7 no
C17 . C18 H182 . 109.4 no
H181 . C18 H182 . 110.3 no
C17 . C18 H183 . 108.6 no
H181 . C18 H183 . 107.2 no
H182 . C18 H183 . 107.5 no
C10 . N3 C11 . 120.03(9) yes
C11 . N4 C12 . 120.02(9) yes
C8 . C9 C10 . 120.03(9) yes
C8 . C9 C12 . 120.02(9) yes
C10 . C9 C12 . 119.83(9) yes
C9 . C10 N3 . 119.94(9) yes
C9 . C10 H101 . 120.7 no
N3 . C10 H101 . 119.4 no
N3 . C11 N4 . 120.15(7) yes
N3 . C11 C13 . 119.93(8) yes
N4 . C11 C13 . 119.92(8) yes
C9 . C12 N4 . 119.96(9) yes
C9 . C12 H121 . 120.7 no
N4 . C12 H121 . 119.3 no
C11 . C13 C14 . 115.4(7) yes
C11 . C13 H131 . 108.2 no
C14 . C13 H131 . 104.0 no
C11 . C13 H132 . 110.5 no
C14 . C13 H132 . 105.8 no
H131 . C13 H132 . 112.9 no
C13 . C14 H141 . 107.5 no
C13 . C14 H142 . 106.5 no
H141 . C14 H142 . 110.1 no
C13 . C14 H143 . 110.4 no
H141 . C14 H143 . 111.5 no
H142 . C14 H143 . 110.7 no

loop_
_geom_bond_atom_site_label_1
_geom_bond_atom_site_label_2
_geom_bond_site_symmetry_2
_geom_bond_distance
_geom_bond_publ_flag
Cu1 O4 4_666 1.9879(19) yes
Cu1 O2 4_666 1.967(2) yes
Cu1 C17 4_666 2.851(3) yes
Cu1 C15 4_666 2.873(3) yes
Cu1 Cu1 4_666 2.6096(7) yes
Cu1 O1 . 1.972(2) yes
Cu1 O3 . 1.9750(19) yes
Cu1 N1 . 2.141(2) yes
Cu1 C15 . 2.839(3) yes
Cu1 C17 . 2.873(3) yes
O1 C15 . 1.263(3) yes
O2 C15 . 1.256(3) yes
O3 C17 . 1.253(3) yes
O4 C17 . 1.255(3) yes
N1 C1 . 1.340(4) yes
N1 C5 . 1.339(3) yes
N2 C6 6_656 1.333(3) yes
N2 C6 . 1.333(3) yes
C1 C2 . 1.380(4) yes
C1 H11 . 0.927 no
C2 C3 . 1.385(4) yes
C2 H21 . 0.903 no
C3 C4 . 1.400(4) yes
C3 C6 . 1.489(3) yes
C4 C5 . 1.374(4) yes
C4 H41 . 0.923 no
C5 H51 . 0.902 no
C6 C7 . 1.401(4) yes
C7 C8 . 1.393(3) yes
C7 H71 . 0.930 no
C8 C9 6_656 1.512(5) yes
C8 C9 . 1.512(5) yes
C15 C16 . 1.509(4) yes
C16 H163 . 0.939 no
C16 H162 . 0.957 no
C16 H161 . 0.955 no
C17 C18 . 1.515(4) yes
C18 H181 . 0.936 no
C18 H182 . 0.937 no
C18 H183 . 0.923 no
N3 C10 . 1.336(6) yes
N3 C11 . 1.384(6) yes
N4 C11 . 1.370(6) yes
N4 C12 . 1.339(5) yes
C9 C10 . 1.378(7) yes
C9 C12 . 1.386(7) yes
C10 H101 . 0.927 no
C11 C13 . 1.501(7) yes
C12 H121 . 0.928 no
C13 C14 . 1.448(8) yes
C13 H131 . 0.974 no
C13 H132 . 0.963 no
C14 H141 . 0.964 no
C14 H142 . 0.957 no
C14 H143 . 0.965 no

loop_
_geom_hbond_atom_site_label_D
_geom_hbond_site_symmetry_D
_geom_hbond_atom_site_label_H
_geom_hbond_atom_site_label_A
_geom_hbond_site_symmetry_A
_geom_hbond_angle_DHA
_geom_hbond_distance_DH
_geom_hbond_distance_HA
_geom_hbond_distance_DA
_geom_hbond_publ_flag
C1 . H11 O2 4_666 120.17(7) 0.927 2.591 3.160(7) yes
C2 . H21 O4 8_646 154.97(8) 0.903 2.382 3.223(7) yes
C5 . H51 O1 . 122.15(7) 0.902 2.566 3.140(7) yes
C14 6_656 H131 N3 . 122.5(14) 0.749 2.548 3.017(7) yes
C14 6_656 H131 N4 6_656 126.3(15) 0.749 2.433 2.940(7) yes
